data_4322864
loop_
_publ_author_name
'Patrick Rosa'
'Louis Ricard'
'Pascal Le Floch'
'Fran\,cois Mathey'
'Gjergji Sini'
'Odile Eisenstein'

_publ_contact_author
;
  Louis Ricard,
  Labo DCPH,
   Ecole Polytechnique
   91128 Route de Palaiseau
   France
;
_publ_contact_author_email louis.ricard@polytechnique.fr
_publ_contact_author_fax 01-69-33-39-90
_publ_contact_author_phone 01-69-33-45-72
_publ_section_title
;
 Synthesis, Unusual trigonal Prismatic Geometry, and Theoretical Study of
 the Homoleptic Tris-(2,2'-biphosphinine) Complexes of Chromium,
 Molybdenum, and Tungsten
;
_journal_name_full 'Inorganic Chemistry'
_journal_page_first 3154
_journal_page_last 3158
_journal_paper_doi 10.1021/ic980042c
_journal_volume 37
_journal_year 1998
_chemical_formula_moiety 'C46 H56 O P6 W'
_chemical_formula_sum 'C46 H56 O P6 W'
_chemical_formula_weight 994.65
_chemical_name_systematic ' ?'
_space_group_IT_number 15
_symmetry_cell_setting monoclinic
_symmetry_space_group_name_Hall '-C 2yc'
_symmetry_space_group_name_H-M 'C 1 2/c 1'
_cell_angle_alpha 90
_cell_angle_beta 127.57(1)
_cell_angle_gamma 90
_cell_formula_units_Z 4
_cell_length_a 24.815(3)
_cell_length_b 14.700(2)
_cell_length_c 16.754(2)
_cell_measurement_reflns_used 25
_cell_measurement_temperature 123
_cell_measurement_theta_max 18.0
_cell_measurement_theta_min 17.0
_cell_volume 4844.1(12)
_computing_cell_refinement CAD4_(Enraf-Nonius,_1994)
_computing_data_collection CAD4_(Enraf-Nonius,_1994)
_computing_data_reduction process_MolEN_(Fair,_1990)
_computing_publication_material BTABLE_PTABLE_CIF_IN_MolEN_(Fair,_1990)
_computing_structure_refinement LSFM_MolEN_(Fair,_1990)
_computing_structure_solution Direct_methods_(SIR,_Burla_et_al.,_1989)
_diffrn_ambient_temperature 123
_diffrn_measurement_device_type Enraf_Nonius_CAD4
_diffrn_measurement_method \q/2\q
_diffrn_radiation_monochromator graphite
_diffrn_radiation_source xray_tube
_diffrn_radiation_type Mo-K\a
_diffrn_radiation_wavelength 0.71073
_diffrn_reflns_av_R_equivalents 0.033
_diffrn_reflns_av_sigmaI/netI 0.333
_diffrn_reflns_limit_h_max 34
_diffrn_reflns_limit_h_min -27
_diffrn_reflns_limit_k_max 20
_diffrn_reflns_limit_k_min 0
_diffrn_reflns_limit_l_max 0
_diffrn_reflns_limit_l_min -23
_diffrn_reflns_number 7527
_diffrn_reflns_theta_max 29.97
_diffrn_reflns_theta_min 2.5
_diffrn_standards_decay_% 0
_diffrn_standards_interval_time 120
_diffrn_standards_number 3
_exptl_absorpt_coefficient_mu 2.661
_exptl_absorpt_correction_type none
_exptl_crystal_colour 'deep purple'
_exptl_crystal_density_diffrn 1.36
_exptl_crystal_density_method none
_exptl_crystal_description plate
_exptl_crystal_F_000 2016
_exptl_crystal_size_max 0.32
_exptl_crystal_size_mid 0.32
_exptl_crystal_size_min 0.25
_refine_diff_density_max 0.947
_refine_diff_density_min -0.239
_refine_ls_abs_structure_details ' ?'
_refine_ls_extinction_method none
_refine_ls_goodness_of_fit_ref 1.002
_refine_ls_hydrogen_treatment noref
_refine_ls_matrix_type full
_refine_ls_number_constraints 0
_refine_ls_number_parameters 267
_refine_ls_number_reflns 4973
_refine_ls_number_restraints 4
_refine_ls_R_factor_all 0.064
_refine_ls_R_factor_gt 0.029
_refine_ls_shift/su_max 0.013
_refine_ls_structure_factor_coef F
_refine_ls_weighting_details 'w = 4Fo^2^/(\s^2^(Fo^2^) + 0.0064 Fo^4^)'
_refine_ls_weighting_scheme calc
_refine_ls_wR_factor_ref 0.037
_reflns_number_gt 4973
_reflns_number_total 7048
_reflns_threshold_expression >3.0\s(I)
_cod_data_source_file ic980042c.cif
_cod_data_source_block wbiphos
_cod_depositor_comments
;
The following automatic conversions were performed:

'_refine_ls_weighting_scheme' value '4Fo^2^/(\s^2^(Fo^2^) + 0.0064
Fo^4^)' was changed to 'calc'. New tag '_refine_ls_weighting_details'
was created. The value of the new tag was set to 'w =
4Fo^2^/(\s^2^(Fo^2^) + 0.0064 Fo^4^)'.

Automatic conversion script
Id: cif_fix_values 3143 2015-03-26 13:38:13Z robertas 
;
_cod_original_cell_volume 4844(2)
_cod_database_code 4322864

loop_
_symmetry_equiv_pos_as_xyz
x,y,z
-x,+y,1/2-z
-x,-y,-z
+x,-y,1/2+z
1/2+x,1/2+y,+z
1/2-x,1/2+y,1/2-z
1/2-x,1/2-y,-z
1/2+x,1/2-y,1/2+z

loop_
_atom_site_label
_atom_site_fract_x
_atom_site_fract_y
_atom_site_fract_z
_atom_site_U_iso_or_equiv
_atom_site_adp_type
_atom_site_calc_flag
_atom_site_calc_attached_atom
_atom_site_type_symbol
W 1.0000 0.24755(1) 0.2500 0.01132(4) Uij ? ? W
P1 0.97750(3) 0.11971(6) 0.14914(5) 0.0146(3) Uij ? ? P
C2 0.9396(1) 0.0996(2) 0.0237(2) 0.018(1) Uij ? ? C
C3 0.9218(1) 0.0151(3) -0.0206(2) 0.019(1) Uij ? ? C
C4 0.9337(1) -0.0662(2) 0.0330(2) 0.020(1) Uij ? ? C
C5 0.9647(1) -0.0659(2) 0.1357(2) 0.019(1) Uij ? ? C
C6 0.9862(1) 0.0113(2) 0.1977(2) 0.016(1) Uij ? ? C
C7 0.8872(2) 0.0101(3) -0.1318(2) 0.027(1) Uij ? ? C
C8 0.9116(2) -0.1562(3) -0.0212(3) 0.032(1) Uij ? ? C
P9 1.03485(4) 0.32887(6) 0.16705(5) 0.0159(3) Uij ? ? P
C10 1.0044(1) 0.3488(2) 0.0446(2) 0.020(1) Uij ? ? C
C11 1.0404(1) 0.3917(2) 0.0180(2) 0.025(1) Uij ? ? C
C12 1.1064(1) 0.4253(2) 0.0882(2) 0.027(1) Uij ? ? C
C13 1.1406(1) 0.4183(2) 0.1914(2) 0.024(1) Uij ? ? C
C14 1.1159(1) 0.3770(2) 0.2386(2) 0.019(1) Uij ? ? C
C15 1.1527(1) 0.3664(2) 0.3460(2) 0.018(1) Uij ? ? C
C16 1.2156(1) 0.4068(2) 0.4213(2) 0.021(1) Uij ? ? C
C17 1.2517(1) 0.3961(3) 0.5243(2) 0.018(1) Uij ? ? C
C18 1.2296(1) 0.3373(2) 0.5659(2) 0.018(1) Uij ? ? C
C19 1.1683(1) 0.2915(2) 0.5073(2) 0.018(1) Uij ? ? C
P20 1.11184(3) 0.29757(6) 0.37803(5) 0.0147(3) Uij ? ? P
C21 1.0061(2) 0.4018(3) -0.0942(2) 0.036(1) Uij ? ? C
C22 1.1437(2) 0.4690(3) 0.0526(3) 0.045(2) Uij ? ? C
C23 1.3156(2) 0.4508(3) 0.5930(2) 0.024(1) Uij ? ? C
C24 1.2737(2) 0.3249(3) 0.6780(2) 0.024(1) Uij ? ? C
O25 0.3741(2) 0.2208(4) 0.1487(4) 0.175(3) Uij ? ? O
C26 0.3361(3) 0.1407(5) 0.1412(4) 0.097(3) Uij ? ? C
C27 0.3086(3) 0.1638(5) 0.1933(4) 0.112(3) Uij ? ? C
C28 0.3221(4) 0.2582(5) 0.2150(6) 0.262(4) Uij ? ? C
C29 0.3551(3) 0.2925(5) 0.1783(6) 0.148(4) Uij ? ? C
H1 0.9304 0.1506 -0.0177 0.0257 Uiso ? ? H
H2 0.9720 -0.1234 0.1668 0.0252 Uiso ? ? H
H3 0.8828 0.0696 -0.1572 0.0391 Uiso ? ? H
H4 0.9135 -0.0263 -0.1432 0.0391 Uiso ? ? H
H5 0.8434 -0.0163 -0.1651 0.0391 Uiso ? ? H
H6 0.9232 -0.2036 0.0253 0.0447 Uiso ? ? H
H7 0.8638 -0.1557 -0.0723 0.0447 Uiso ? ? H
H8 0.9338 -0.1659 -0.0507 0.0447 Uiso ? ? H
H9 0.9597 0.3286 -0.0080 0.0270 Uiso ? ? H
H10 1.1849 0.4440 0.2340 0.0313 Uiso ? ? H
H11 1.2352 0.4450 0.3995 0.0287 Uiso ? ? H
H12 1.1565 0.2540 0.5408 0.0256 Uiso ? ? H
H13 0.9619 0.3760 -0.1321 0.0446 Uiso ? ? H
H14 1.0029 0.4645 -0.1104 0.0446 Uiso ? ? H
H15 1.0323 0.3712 -0.1098 0.0446 Uiso ? ? H
H16 1.1875 0.4880 0.1092 0.0543 Uiso ? ? H
H17 1.1482 0.4262 0.0145 0.0543 Uiso ? ? H
H18 1.1188 0.5203 0.0118 0.0543 Uiso ? ? H
H19 1.3235 0.4867 0.5539 0.0386 Uiso ? ? H
H20 1.3108 0.4894 0.6338 0.0386 Uiso ? ? H
H21 1.3529 0.4108 0.6348 0.0386 Uiso ? ? H
H22 1.2524 0.2838 0.6947 0.0369 Uiso ? ? H
H23 1.3166 0.3012 0.7010 0.0369 Uiso ? ? H
H24 1.2801 0.3819 0.7094 0.0369 Uiso ? ? H
H25 0.3655 0.0897 0.1720 0.1197 Uiso ? ? H
H26 0.3005 0.1272 0.0726 0.1197 Uiso ? ? H
H27 0.3303 0.1298 0.2538 0.1239 Uiso ? ? H
H28 0.2610 0.1525 0.1518 0.1239 Uiso ? ? H
H29 0.3499 0.2670 0.2858 0.3169 Uiso ? ? H
H30 0.2803 0.2897 0.1843 0.3169 Uiso ? ? H
H31 0.3254 0.3313 0.1226 0.1999 Uiso ? ? H
H32 0.3942 0.3258 0.2297 0.1999 Uiso ? ? H

loop_
_atom_site_aniso_label
_atom_site_aniso_U_11
_atom_site_aniso_U_22
_atom_site_aniso_U_33
_atom_site_aniso_U_12
_atom_site_aniso_U_13
_atom_site_aniso_U_23
_atom_site_aniso_type_symbol
W 0.01189(4) 0.01138(6) 0.01073(4) 0.0000 0.00586(2) 0.0000 W
P1 0.0158(2) 0.0149(3) 0.0132(2) 0.0001(3) 0.0079(1) -0.0007(2) P
C2 0.020(1) 0.022(2) 0.0129(9) 0.000(1) 0.0080(6) -0.002(1) C
C3 0.018(1) 0.027(2) 0.0145(9) 0.000(1) 0.0076(6) -0.004(1) C
C4 0.020(1) 0.021(2) 0.020(1) -0.000(1) 0.0097(7) -0.005(1) C
C5 0.0207(9) 0.015(1) 0.023(1) 0.002(1) 0.0139(6) 0.000(1) C
C6 0.0142(9) 0.016(1) 0.0180(9) 0.002(1) 0.0088(6) 0.001(1) C
C7 0.035(1) 0.030(2) 0.019(1) -0.000(1) 0.0138(8) -0.006(1) C
C8 0.044(1) 0.023(2) 0.032(1) -0.006(1) 0.0210(9) -0.011(1) C
P9 0.0179(2) 0.0148(3) 0.0152(2) 0.0000(3) 0.0098(1) 0.0015(2) P
C10 0.027(1) 0.019(1) 0.0154(9) -0.001(1) 0.0126(6) 0.000(1) C
C11 0.036(1) 0.018(1) 0.0238(9) 0.003(1) 0.0223(6) 0.002(1) C
C12 0.032(1) 0.020(2) 0.032(1) -0.002(1) 0.0238(6) 0.004(1) C
C13 0.025(1) 0.020(2) 0.028(1) -0.004(1) 0.0166(7) 0.001(1) C
C14 0.0197(9) 0.015(1) 0.024(1) -0.001(1) 0.0137(6) -0.001(1) C
C15 0.0163(9) 0.017(1) 0.0202(9) 0.000(1) 0.0112(6) -0.001(1) C
C16 0.0161(9) 0.020(2) 0.029(1) -0.000(1) 0.0129(7) -0.002(1) C
C17 0.0127(9) 0.020(2) 0.024(1) -0.001(1) 0.0079(7) -0.007(1) C
C18 0.016(1) 0.022(2) 0.017(1) 0.002(1) 0.0072(7) -0.004(1) C
C19 0.0173(9) 0.024(2) 0.0142(9) -0.002(1) 0.0076(6) -0.004(1) C
P20 0.0144(2) 0.0158(4) 0.0141(2) -0.0017(3) 0.0074(1) -0.0008(3) P
C21 0.051(1) 0.029(2) 0.030(1) 0.002(1) 0.0287(8) 0.006(1) C
C22 0.051(1) 0.045(2) 0.041(1) -0.011(2) 0.0341(8) 0.004(1) C
C23 0.016(1) 0.035(2) 0.024(1) -0.004(1) 0.0049(9) -0.005(1) C
C24 0.021(1) 0.036(2) 0.020(1) 0.000(1) 0.0077(8) -0.007(1) C
O25 0.241(2) 0.082(3) 0.269(3) 0.001(3) 0.229(1) 0.013(3) O
C26 0.135(3) 0.065(4) 0.103(3) -0.020(3) 0.087(2) -0.012(3) C
C27 0.122(2) 0.075(5) 0.154(3) 0.007(3) 0.118(1) 0.008(3) C
C28 0.484(3) 0.071(5) 0.520(3) -0.102(3) 0.484(2) -0.107(3) C
C29 0.238(3) 0.042(4) 0.324(5) -0.007(3) 0.245(2) -0.005(4) C

loop_
_atom_type_symbol
_atom_type_description
_atom_type_scat_dispersion_real
_atom_type_scat_dispersion_imag
_atom_type_scat_source
C ? 0.002 0.002 International_Tables_Vol_IV_Table_2.3.1
H ? 0.000 0.000 International_Tables_Vol_IV_Table_2.3.1
O ? 0.008 0.006 International_Tables_Vol_IV_Table_2.3.1
P ? 0.090 0.095 International_Tables_Vol_IV_Table_2.3.1
W ? -1.421 6.872 International_Tables_Vol_IV_Table_2.3.1

loop_
_geom_angle_atom_site_label_1
_geom_angle_atom_site_label_2
_geom_angle_atom_site_label_3
_geom_angle
_geom_angle_site_symmetry_1
_geom_angle_site_symmetry_2
_geom_angle_site_symmetry_3
_geom_angle_publ_flag
P1 W P1 74.16(3) . . 2_755 ?
P1 W P9 89.60(3) . . . ?
P1 W P9 144.56(3) . . 2_755 ?
P1 W P20 122.16(3) . . . ?
P1 W P20 87.95(3) . . 2_755 ?
P1 W P9 144.53(3) . 2_755 . ?
P1 W P9 89.64(3) . 2_755 2_755 ?
P1 W P20 87.87(3) . 2_755 . ?
P1 W P20 122.24(3) . 2_755 2_755 ?
P9 W P9 119.16(3) . . 2_755 ?
P9 W P20 74.23(3) . . . ?
P9 W P20 87.52(3) . . 2_755 ?
P9 W P20 87.56(3) . 2_755 . ?
P9 W P20 74.18(3) . 2_755 2_755 ?
P20 W P20 143.74(3) . . 2_755 ?
W P1 C2 136.5(1) . . . ?
W P1 C6 119.2(1) . . . ?
C2 P1 C6 103.5(2) . . . ?
P1 C2 C3 124.7(3) . . . ?
P1 C2 H1 117.68 . . . ?
C3 C2 H1 117.64 . . . ?
C2 C3 C4 123.2(3) . . . ?
C2 C3 C7 117.8(3) . . . ?
C4 C3 C7 119.0(3) . . . ?
C3 C4 C5 121.8(3) . . . ?
C3 C4 C8 120.1(3) . . . ?
C5 C4 C8 118.1(3) . . . ?
C4 C5 C6 126.2(3) . . . ?
C4 C5 H2 116.93 . . . ?
C6 C5 H2 116.92 . . . ?
P1 C6 C5 120.7(2) . . . ?
P1 C6 C6 113.6(2) . . 2_755 ?
C5 C6 C6 125.7(3) . . 2_755 ?
C3 C7 H3 109.46 . . . ?
C3 C7 H4 109.49 . . . ?
C3 C7 H5 109.47 . . . ?
H3 C7 H4 109.46 . . . ?
H3 C7 H5 109.46 . . . ?
H4 C7 H5 109.49 . . . ?
C4 C8 H6 109.46 . . . ?
C4 C8 H7 109.46 . . . ?
C4 C8 H8 109.46 . . . ?
H6 C8 H7 109.47 . . . ?
H6 C8 H8 109.49 . . . ?
H7 C8 H8 109.49 . . . ?
W P9 C10 137.3(1) . . . ?
W P9 C14 118.9(1) . . . ?
C10 P9 C14 103.5(2) . . . ?
P9 C10 C11 124.4(2) . . . ?
P9 C10 H9 117.78 . . . ?
C11 C10 H9 117.79 . . . ?
C10 C11 C12 123.3(3) . . . ?
C10 C11 C21 117.5(3) . . . ?
C12 C11 C21 119.2(4) . . . ?
C11 C12 C13 122.2(4) . . . ?
C11 C12 C22 120.1(3) . . . ?
C13 C12 C22 117.7(3) . . . ?
C12 C13 C14 126.1(3) . . . ?
C12 C13 H10 116.96 . . . ?
C14 C13 H10 116.99 . . . ?
P9 C14 C13 120.4(2) . . . ?
P9 C14 C15 113.6(3) . . . ?
C13 C14 C15 125.9(3) . . . ?
C14 C15 C16 125.7(4) . . . ?
C14 C15 P20 113.8(2) . . . ?
C16 C15 P20 120.5(3) . . . ?
C15 C16 C17 126.2(4) . . . ?
C15 C16 H11 116.93 . . . ?
C17 C16 H11 116.90 . . . ?
C16 C17 C18 122.2(3) . . . ?
C16 C17 C23 118.2(4) . . . ?
C18 C17 C23 119.6(3) . . . ?
C17 C18 C19 122.5(3) . . . ?
C17 C18 C24 119.0(3) . . . ?
C19 C18 C24 118.4(4) . . . ?
C18 C19 P20 124.5(3) . . . ?
C18 C19 H12 117.74 . . . ?
P20 C19 H12 117.75 . . . ?
W P20 C15 119.00(8) . . . ?
W P20 C19 136.9(1) . . . ?
C15 P20 C19 103.9(2) . . . ?
C11 C21 H13 109.47 . . . ?
C11 C21 H14 109.48 . . . ?
C11 C21 H15 109.47 . . . ?
H13 C21 H14 109.47 . . . ?
H13 C21 H15 109.47 . . . ?
H14 C21 H15 109.48 . . . ?
C12 C22 H16 109.47 . . . ?
C12 C22 H17 109.46 . . . ?
C12 C22 H18 109.46 . . . ?
H16 C22 H17 109.48 . . . ?
H16 C22 H18 109.49 . . . ?
H17 C22 H18 109.47 . . . ?
C17 C23 H19 109.48 . . . ?
C17 C23 H20 109.48 . . . ?
C17 C23 H21 109.49 . . . ?
H19 C23 H20 109.45 . . . ?
H19 C23 H21 109.45 . . . ?
H20 C23 H21 109.47 . . . ?
C18 C24 H22 109.48 . . . ?
C18 C24 H23 109.46 . . . ?
C18 C24 H24 109.47 . . . ?
H22 C24 H23 109.47 . . . ?
H22 C24 H24 109.48 . . . ?
H23 C24 H24 109.47 . . . ?
C26 O25 C29 107.8(7) . . . ?
O25 C26 C27 106.1(6) . . . ?
O25 C26 H25 110.35 . . . ?
O25 C26 H26 110.33 . . . ?
C27 C26 H25 110.32 . . . ?
C27 C26 H26 110.28 . . . ?
H25 C26 H26 109.47 . . . ?
C26 C27 C28 105.1(8) . . . ?
C26 C27 H27 110.56 . . . ?
C26 C27 H28 110.60 . . . ?
C28 C27 H27 110.49 . . . ?
C28 C27 H28 110.58 . . . ?
H27 C27 H28 109.49 . . . ?
C27 C28 C29 110.7(9) . . . ?
C27 C28 H29 109.24 . . . ?
C27 C28 H30 109.12 . . . ?
C29 C28 H29 109.23 . . . ?
C29 C28 H30 109.10 . . . ?
H29 C28 H30 109.47 . . . ?
O25 C29 C28 108.0(7) . . . ?
O25 C29 H31 109.86 . . . ?
O25 C29 H32 109.81 . . . ?
C28 C29 H31 109.86 . . . ?
C28 C29 H32 109.77 . . . ?
H31 C29 H32 109.51 . . . ?

loop_
_geom_bond_atom_site_label_1
_geom_bond_atom_site_label_2
_geom_bond_distance
_geom_bond_site_symmetry_1
_geom_bond_site_symmetry_2
_geom_bond_publ_flag
W P1 2.3552(9) . . ?
W P1 2.3559(9) . 2_755 ?
W P9 2.361(1) . . ?
W P9 2.361(1) . 2_755 ?
W P20 2.3627(6) . . ?
W P20 2.3640(6) . 2_755 ?
P1 C2 1.726(3) . . ?
P1 C6 1.742(3) . . ?
C2 C3 1.374(5) . . ?
C2 H1 0.9501 . . ?
C3 C4 1.414(5) . . ?
C3 C7 1.504(5) . . ?
C4 C5 1.392(5) . . ?
C4 C8 1.505(5) . . ?
C5 C6 1.405(4) . . ?
C5 H2 0.9500 . . ?
C6 C6 1.442(4) . 2_755 ?
C7 H3 0.9502 . . ?
C7 H4 0.9499 . . ?
C7 H5 0.9499 . . ?
C8 H6 0.9500 . . ?
C8 H7 0.9500 . . ?
C8 H8 0.9498 . . ?
P9 C10 1.726(3) . . ?
P9 C14 1.743(3) . . ?
C10 C11 1.369(6) . . ?
C10 H9 0.9501 . . ?
C11 C12 1.400(4) . . ?
C11 C21 1.526(5) . . ?
C12 C13 1.391(5) . . ?
C12 C22 1.516(7) . . ?
C13 C14 1.401(6) . . ?
C13 H10 0.9501 . . ?
C14 C15 1.446(4) . . ?
C15 C16 1.407(3) . . ?
C15 P20 1.732(4) . . ?
C16 C17 1.386(4) . . ?
C16 H11 0.9500 . . ?
C17 C18 1.414(6) . . ?
C17 C23 1.503(4) . . ?
C18 C19 1.382(4) . . ?
C18 C24 1.502(4) . . ?
C19 P20 1.722(3) . . ?
C19 H12 0.9501 . . ?
C21 H13 0.9501 . . ?
C21 H14 0.9499 . . ?
C21 H15 0.9500 . . ?
C22 H16 0.9498 . . ?
C22 H17 0.9501 . . ?
C22 H18 0.9500 . . ?
C23 H19 0.9503 . . ?
C23 H20 0.9500 . . ?
C23 H21 0.9500 . . ?
C24 H22 0.9500 . . ?
C24 H23 0.9501 . . ?
C24 H24 0.9499 . . ?
O25 C26 1.46(1) . . ?
O25 C29 1.36(1) . . ?
C26 C27 1.44(1) . . ?
C26 H25 0.9498 . . ?
C26 H26 0.9502 . . ?
C27 C28 1.42(1) . . ?
C27 H27 0.9501 . . ?
C27 H28 0.9497 . . ?
C28 C29 1.38(2) . . ?
C28 H29 0.9492 . . ?
C28 H30 0.9508 . . ?
C29 H31 0.9496 . . ?
C29 H32 0.9500 . . ?

loop_
_geom_contact_atom_site_label_1
_geom_contact_atom_site_label_2
_geom_contact_distance
_geom_contact_site_symmetry_1
_geom_contact_site_symmetry_2
_geom_contact_publ_flag
? ? ? ? ? ?
